data_4122338
loop_
_publ_author_name
'Ling, Fei'
'Li, Zexiang'
'Zheng, Chenguang'
'Liu, Xiang'
'Ma, Cheng'

_publ_section_title
;
 Palladium/Copper-catalyzed aerobic intermolecular cyclization of enediyne
 compounds and alkynes: interrupting cycloaromatization for (4 + 2)
 cross-benzannulation.
;
_journal_issue 31
_journal_name_full 'Journal of the American Chemical Society'
_journal_page_first 10914
_journal_page_last 10917
_journal_paper_doi 10.1021/ja506795u
_journal_volume 136
_journal_year 2014
_chemical_formula_moiety 'C32 H28 Br N O5 S'
_chemical_formula_sum 'C32 H28 Br N O5 S'
_chemical_formula_weight 618.52
_chemical_name_systematic
; 
 ? 
;
_space_group_IT_number 2
_symmetry_cell_setting triclinic
_symmetry_space_group_name_Hall '-P 1'
_symmetry_space_group_name_H-M 'P -1'
_atom_sites_solution_hydrogens geom
_atom_sites_solution_primary direct
_atom_sites_solution_secondary difmap
_audit_creation_method SHELXL-97
_cell_angle_alpha 67.629(6)
_cell_angle_beta 77.980(6)
_cell_angle_gamma 63.713(7)
_cell_formula_units_Z 2
_cell_length_a 11.5054(9)
_cell_length_b 11.6330(7)
_cell_length_c 12.6576(9)
_cell_measurement_reflns_used 2459
_cell_measurement_temperature 170(2)
_cell_measurement_theta_max 29.5956
_cell_measurement_theta_min 3.1055
_cell_volume 1403.0(2)
_computing_cell_refinement 'CrysAlis PRO (Agilent Technologies, 2011)'
_computing_data_collection 'CrysAlis PRO'
_computing_data_reduction 'CrysAlis PRO'
_computing_molecular_graphics 'OLEX2 (Dolomanov et al., 2009)'
_computing_publication_material OLEX2
_computing_structure_refinement 'SHELXL-97 (Sheldrick, 2008)'
_computing_structure_solution 'SHELXS-97 (Sheldrick, 2008)'
_diffrn_ambient_temperature 170(2)
_diffrn_detector_area_resol_mean 10.3592
_diffrn_measured_fraction_theta_full 0.997
_diffrn_measured_fraction_theta_max 0.997
_diffrn_measurement_device_type 'Xcalibur, Atlas, Gemini ultra'
_diffrn_measurement_method '\w scans'
_diffrn_radiation_monochromator graphite
_diffrn_radiation_source 'fine-focus sealed tube'
_diffrn_radiation_type MoK\a
_diffrn_radiation_wavelength 0.71073
_diffrn_reflns_av_R_equivalents 0.0337
_diffrn_reflns_av_sigmaI/netI 0.0595
_diffrn_reflns_limit_h_max 13
_diffrn_reflns_limit_h_min -12
_diffrn_reflns_limit_k_max 11
_diffrn_reflns_limit_k_min -14
_diffrn_reflns_limit_l_max 15
_diffrn_reflns_limit_l_min -14
_diffrn_reflns_number 8941
_diffrn_reflns_theta_full 25.35
_diffrn_reflns_theta_max 25.35
_diffrn_reflns_theta_min 3.11
_exptl_absorpt_coefficient_mu 1.582
_exptl_absorpt_correction_T_max 0.6482
_exptl_absorpt_correction_T_min 0.5562
_exptl_absorpt_correction_type multi-scan
_exptl_absorpt_process_details
;
CrysAlis PRO (Agilent Technologies, 2011) 
;
_exptl_crystal_colour yellow
_exptl_crystal_density_diffrn 1.464
_exptl_crystal_density_method 'not measured'
_exptl_crystal_description block
_exptl_crystal_F_000 636
_exptl_crystal_size_max 0.42
_exptl_crystal_size_mid 0.32
_exptl_crystal_size_min 0.30
_refine_diff_density_max 0.391
_refine_diff_density_min -0.395
_refine_diff_density_rms 0.063
_refine_ls_extinction_method none
_refine_ls_goodness_of_fit_ref 1.023
_refine_ls_hydrogen_treatment mixed
_refine_ls_matrix_type full
_refine_ls_number_parameters 365
_refine_ls_number_reflns 5130
_refine_ls_number_restraints 0
_refine_ls_restrained_S_all 1.023
_refine_ls_R_factor_all 0.0681
_refine_ls_R_factor_gt 0.0421
_refine_ls_shift/su_max 0.000
_refine_ls_shift/su_mean 0.000
_refine_ls_structure_factor_coef Fsqd
_refine_ls_weighting_details 'calc w=1/[\s^2^(Fo^2^)+(0.0317P)^2^+0.5837P] where P=(Fo^2^+2Fc^2^)/3'
_refine_ls_weighting_scheme calc
_refine_ls_wR_factor_gt 0.0832
_refine_ls_wR_factor_ref 0.0946
_reflns_number_gt 3780
_reflns_number_total 5130
_reflns_threshold_expression >2sigma(I)
_cod_data_source_file ja506795u_si_002.cif
_cod_data_source_block 130528_lzx052701(4ea)
_cod_depositor_comments
;
The following automatic conversions were performed:

'_symmetry_cell_setting' value 'Triclinic' changed to 'triclinic'
according to
/usr/data/users/saulius/crontab/automatic-downloads/rss-feeds/ACS/lib/dictionaries/cif_core.dic
dictionary named 'cif_core.dic' version 2.4.2 from 2011-04-26.

Automatic conversion script
Id: cif_fix_values 2281 2013-09-26 08:29:07Z andrius 

 Adding full bibliography for 4122337--4122339.cif.
;
_cod_original_cell_volume 1403.01(17)
_cod_database_code 4122338

loop_
_symmetry_equiv_pos_as_xyz
'x, y, z'
'-x, -y, -z'

loop_
_atom_site_label
_atom_site_type_symbol
_atom_site_fract_x
_atom_site_fract_y
_atom_site_fract_z
_atom_site_U_iso_or_equiv
_atom_site_adp_type
_atom_site_occupancy
_atom_site_symmetry_multiplicity
_atom_site_calc_flag
_atom_site_refinement_flags
Br1 Br 0.32124(4) -0.02576(4) 0.04408(3) 0.05726(15) Uani 1 1 d .
S1 S -0.21624(7) 0.57963(6) 0.68850(6) 0.02493(18) Uani 1 1 d .
O1 O -0.1796(2) 0.60455(17) 0.77556(16) 0.0313(5) Uani 1 1 d .
O2 O -0.2522(2) 0.68311(17) 0.58084(16) 0.0315(5) Uani 1 1 d .
O3 O -0.1798(2) 0.43422(17) 0.52430(16) 0.0274(5) Uani 1 1 d .
O4 O 0.0999(2) 0.45245(17) 0.71102(15) 0.0275(5) Uani 1 1 d .
H4 H 0.1263 0.4743 0.6422 0.041 Uiso 1 1 calc R
O5 O 0.2032(3) -0.1730(2) 0.62090(18) 0.0518(7) Uani 1 1 d .
N1 N -0.0880(2) 0.4462(2) 0.66463(18) 0.0225(5) Uani 1 1 d .
C1 C -0.3400(3) 0.5212(2) 0.7433(2) 0.0241(6) Uani 1 1 d .
C2 C -0.4343(3) 0.5514(3) 0.6723(2) 0.0313(7) Uani 1 1 d .
H2 H -0.4279 0.5972 0.5926 0.038 Uiso 1 1 calc R
C3 C -0.5377(3) 0.5140(3) 0.7191(3) 0.0359(8) Uani 1 1 d .
H3 H -0.6031 0.5360 0.6711 0.043 Uiso 1 1 calc R
C4 C -0.5465(3) 0.4449(3) 0.8349(3) 0.0357(8) Uani 1 1 d .
C5 C -0.4508(3) 0.4138(3) 0.9036(3) 0.0346(8) Uani 1 1 d .
H5 H -0.4557 0.3650 0.9829 0.042 Uiso 1 1 calc R
C6 C -0.3482(3) 0.4521(2) 0.8596(2) 0.0280(7) Uani 1 1 d .
H6 H -0.2840 0.4315 0.9082 0.034 Uiso 1 1 calc R
C7 C -0.6603(4) 0.4066(4) 0.8863(3) 0.0559(10) Uani 1 1 d .
H7A H -0.6294 0.3076 0.9182 0.084 Uiso 1 1 calc R
H7B H -0.7214 0.4414 0.8269 0.084 Uiso 1 1 calc R
H7C H -0.7040 0.4461 0.9471 0.084 Uiso 1 1 calc R
C8 C 0.0364(3) 0.3679(2) 0.7291(2) 0.0229(6) Uani 1 1 d .
C9 C 0.1061(3) 0.2547(2) 0.6753(2) 0.0220(6) Uani 1 1 d .
C10 C 0.0255(3) 0.2618(2) 0.6040(2) 0.0237(6) Uani 1 1 d .
C11 C -0.0934(3) 0.3875(2) 0.5889(2) 0.0225(6) Uani 1 1 d .
C12 C 0.0598(3) 0.1621(3) 0.5558(2) 0.0265(7) Uani 1 1 d .
H12 H 0.0052 0.1693 0.5046 0.032 Uiso 1 1 calc R
C13 C 0.1768(3) 0.0512(3) 0.5847(2) 0.0255(7) Uani 1 1 d .
C14 C 0.2643(3) 0.0478(3) 0.6499(2) 0.0257(7) Uani 1 1 d .
C15 C 0.2302(3) 0.1524(2) 0.6949(2) 0.0234(6) Uani 1 1 d .
C16 C 0.0083(3) 0.3114(2) 0.8571(2) 0.0245(6) Uani 1 1 d .
C17 C -0.0434(3) 0.2139(3) 0.8982(2) 0.0302(7) Uani 1 1 d .
H17 H -0.0588 0.1815 0.8462 0.036 Uiso 1 1 calc R
C18 C -0.0729(3) 0.1633(3) 1.0141(3) 0.0382(8) Uani 1 1 d .
H18 H -0.1095 0.0977 1.0412 0.046 Uiso 1 1 calc R
C19 C -0.0486(3) 0.2090(3) 1.0902(3) 0.0420(9) Uani 1 1 d .
H19 H -0.0682 0.1745 1.1697 0.050 Uiso 1 1 calc R
C20 C 0.0042(3) 0.3049(3) 1.0499(2) 0.0381(8) Uani 1 1 d .
H20 H 0.0211 0.3361 1.1020 0.046 Uiso 1 1 calc R
C21 C 0.0324(3) 0.3552(3) 0.9347(2) 0.0318(7) Uani 1 1 d .
H21 H 0.0689 0.4209 0.9081 0.038 Uiso 1 1 calc R
C22 C 0.3253(3) 0.1617(3) 0.7537(2) 0.0277(7) Uani 1 1 d .
H22A H 0.3854 0.0691 0.7960 0.033 Uiso 1 1 calc R
H22B H 0.2778 0.2096 0.8096 0.033 Uiso 1 1 calc R
C23 C 0.4035(3) 0.2376(3) 0.6673(3) 0.0363(7) Uani 1 1 d .
H23A H 0.4544 0.1875 0.6144 0.054 Uiso 1 1 calc R
H23B H 0.4621 0.2452 0.7079 0.054 Uiso 1 1 calc R
H23C H 0.3441 0.3285 0.6241 0.054 Uiso 1 1 calc R
C24 C 0.3964(3) -0.0696(3) 0.6719(2) 0.0340(7) Uani 1 1 d .
H24A H 0.4623 -0.0346 0.6672 0.041 Uiso 1 1 calc R
H24B H 0.4197 -0.1123 0.6118 0.041 Uiso 1 1 calc R
C25 C 0.3983(4) -0.1767(3) 0.7895(3) 0.0476(10) Uani 1 1 d .
H25A H 0.3419 -0.2203 0.7908 0.071 Uiso 1 1 calc R
H25B H 0.3671 -0.1331 0.8485 0.071 Uiso 1 1 calc R
H25C H 0.4872 -0.2452 0.8043 0.071 Uiso 1 1 calc R
C26 C 0.2056(3) -0.0688(3) 0.5485(2) 0.0301(7) Uani 1 1 d .
C27 C 0.2335(3) -0.0562(3) 0.4263(2) 0.0242(6) Uani 1 1 d .
C28 C 0.2461(3) 0.0584(3) 0.3448(2) 0.0303(7) Uani 1 1 d .
H28 H 0.2369 0.1311 0.3676 0.036 Uiso 1 1 calc R
C29 C 0.2720(3) 0.0678(3) 0.2314(2) 0.0339(7) Uani 1 1 d .
H29 H 0.2815 0.1458 0.1757 0.041 Uiso 1 1 calc R
C30 C 0.2837(3) -0.0386(3) 0.2002(2) 0.0318(7) Uani 1 1 d .
C31 C 0.2723(3) -0.1539(3) 0.2787(2) 0.0304(7) Uani 1 1 d .
H31 H 0.2810 -0.2257 0.2550 0.037 Uiso 1 1 calc R
C32 C 0.2482(3) -0.1632(3) 0.3917(2) 0.0265(7) Uani 1 1 d .
H32 H 0.2414 -0.2429 0.4471 0.032 Uiso 1 1 calc R

loop_
_atom_site_aniso_label
_atom_site_aniso_U_11
_atom_site_aniso_U_22
_atom_site_aniso_U_33
_atom_site_aniso_U_23
_atom_site_aniso_U_13
_atom_site_aniso_U_12
Br1 0.0856(4) 0.0543(2) 0.0294(2) -0.02001(16) 0.00199(19) -0.0229(2)
S1 0.0266(5) 0.0182(3) 0.0300(4) -0.0096(3) -0.0003(3) -0.0081(3)
O1 0.0314(13) 0.0256(10) 0.0413(12) -0.0185(9) -0.0027(10) -0.0085(9)
O2 0.0343(14) 0.0199(9) 0.0342(11) -0.0036(8) -0.0023(10) -0.0099(9)
O3 0.0269(13) 0.0271(10) 0.0287(11) -0.0091(8) -0.0029(10) -0.0106(9)
O4 0.0307(13) 0.0295(10) 0.0271(11) -0.0091(8) 0.0002(9) -0.0170(9)
O5 0.091(2) 0.0331(12) 0.0347(13) -0.0124(10) 0.0128(13) -0.0336(13)
N1 0.0225(14) 0.0193(11) 0.0249(12) -0.0083(9) -0.0017(10) -0.0066(10)
C1 0.0206(17) 0.0190(13) 0.0304(16) -0.0118(11) 0.0023(13) -0.0045(12)
C2 0.033(2) 0.0284(15) 0.0298(16) -0.0114(12) 0.0002(14) -0.0090(14)
C3 0.030(2) 0.0372(17) 0.047(2) -0.0203(14) -0.0011(15) -0.0140(15)
C4 0.034(2) 0.0376(17) 0.045(2) -0.0238(15) 0.0111(16) -0.0193(15)
C5 0.040(2) 0.0307(16) 0.0287(17) -0.0108(13) 0.0087(15) -0.0147(15)
C6 0.0282(19) 0.0217(14) 0.0295(16) -0.0104(12) 0.0000(13) -0.0049(13)
C7 0.049(3) 0.072(2) 0.065(2) -0.035(2) 0.019(2) -0.038(2)
C8 0.0240(18) 0.0209(13) 0.0261(15) -0.0084(11) -0.0012(13) -0.0104(12)
C9 0.0244(18) 0.0225(13) 0.0196(14) -0.0074(11) 0.0045(12) -0.0120(12)
C10 0.0253(18) 0.0222(14) 0.0244(15) -0.0083(11) 0.0037(12) -0.0120(12)
C11 0.0220(18) 0.0217(13) 0.0250(15) -0.0073(11) 0.0024(13) -0.0116(12)
C12 0.0288(19) 0.0313(15) 0.0264(15) -0.0133(12) 0.0026(13) -0.0166(14)
C13 0.0305(19) 0.0232(14) 0.0214(14) -0.0083(11) 0.0051(13) -0.0116(13)
C14 0.0276(18) 0.0233(14) 0.0198(14) -0.0061(11) 0.0032(13) -0.0076(12)
C15 0.0240(18) 0.0219(13) 0.0196(14) -0.0050(11) 0.0025(12) -0.0083(12)
C16 0.0229(18) 0.0193(13) 0.0261(15) -0.0090(11) 0.0007(13) -0.0035(12)
C17 0.032(2) 0.0254(14) 0.0319(17) -0.0107(12) -0.0003(14) -0.0098(13)
C18 0.041(2) 0.0287(15) 0.0381(18) -0.0067(13) 0.0059(16) -0.0150(15)
C19 0.048(2) 0.0352(17) 0.0254(17) -0.0061(13) 0.0052(15) -0.0081(16)
C20 0.047(2) 0.0362(17) 0.0291(17) -0.0162(13) -0.0019(15) -0.0101(16)
C21 0.036(2) 0.0289(15) 0.0309(17) -0.0128(12) 0.0012(14) -0.0122(14)
C22 0.0256(18) 0.0272(14) 0.0261(15) -0.0117(12) -0.0039(13) -0.0035(13)
C23 0.027(2) 0.0403(17) 0.0406(18) -0.0122(14) -0.0021(15) -0.0134(15)
C24 0.036(2) 0.0289(15) 0.0276(16) -0.0133(12) -0.0016(14) -0.0020(14)
C25 0.061(3) 0.0267(16) 0.0353(18) -0.0107(13) -0.0022(17) -0.0004(16)
C26 0.034(2) 0.0249(15) 0.0305(16) -0.0106(13) 0.0023(14) -0.0113(13)
C27 0.0205(17) 0.0244(14) 0.0300(15) -0.0117(12) 0.0013(13) -0.0097(12)
C28 0.038(2) 0.0248(14) 0.0323(17) -0.0131(12) 0.0002(14) -0.0137(13)
C29 0.043(2) 0.0266(15) 0.0286(16) -0.0075(12) -0.0009(15) -0.0131(14)
C30 0.033(2) 0.0335(16) 0.0249(15) -0.0138(12) -0.0009(14) -0.0068(14)
C31 0.0296(19) 0.0288(15) 0.0389(18) -0.0205(13) -0.0002(14) -0.0096(13)
C32 0.0226(18) 0.0225(14) 0.0354(17) -0.0110(12) 0.0016(13) -0.0099(12)

loop_
_atom_type_symbol
_atom_type_description
_atom_type_scat_dispersion_real
_atom_type_scat_dispersion_imag
_atom_type_scat_source
C C 0.0033 0.0016 'International Tables Vol C Tables 4.2.6.8 and 6.1.1.4'
H H 0.0000 0.0000 'International Tables Vol C Tables 4.2.6.8 and 6.1.1.4'
Br Br -0.2901 2.4595 'International Tables Vol C Tables 4.2.6.8 and 6.1.1.4'
N N 0.0061 0.0033 'International Tables Vol C Tables 4.2.6.8 and 6.1.1.4'
O O 0.0106 0.0060 'International Tables Vol C Tables 4.2.6.8 and 6.1.1.4'
S S 0.1246 0.1234 'International Tables Vol C Tables 4.2.6.8 and 6.1.1.4'

loop_
_geom_angle_atom_site_label_1
_geom_angle_atom_site_label_2
_geom_angle_atom_site_label_3
_geom_angle
O1 S1 O2 120.16(11)
O1 S1 N1 105.40(12)
O2 S1 N1 107.61(11)
O1 S1 C1 109.18(13)
O2 S1 C1 108.62(13)
N1 S1 C1 104.78(11)
C8 O4 H4 109.5
C11 N1 C8 113.1(2)
C11 N1 S1 121.02(19)
C8 N1 S1 125.51(16)
C6 C1 C2 120.2(3)
C6 C1 S1 119.4(2)
C2 C1 S1 120.2(2)
C3 C2 C1 119.4(3)
C3 C2 H2 120.3
C1 C2 H2 120.3
C4 C3 C2 120.7(3)
C4 C3 H3 119.6
C2 C3 H3 119.6
C5 C4 C3 119.0(3)
C5 C4 C7 120.2(3)
C3 C4 C7 120.8(3)
C4 C5 C6 121.4(3)
C4 C5 H5 119.3
C6 C5 H5 119.3
C5 C6 C1 119.2(3)
C5 C6 H6 120.4
C1 C6 H6 120.4
C4 C7 H7A 109.5
C4 C7 H7B 109.5
H7A C7 H7B 109.5
C4 C7 H7C 109.5
H7A C7 H7C 109.5
H7B C7 H7C 109.5
O4 C8 N1 110.22(19)
O4 C8 C16 108.7(2)
N1 C8 C16 111.1(2)
O4 C8 C9 115.2(2)
N1 C8 C9 99.7(2)
C16 C8 C9 111.7(2)
C10 C9 C15 121.6(2)
C10 C9 C8 110.5(2)
C15 C9 C8 127.8(2)
C9 C10 C12 121.7(3)
C9 C10 C11 110.1(2)
C12 C10 C11 128.2(3)
O3 C11 N1 125.5(2)
O3 C11 C10 128.6(2)
N1 C11 C10 105.9(2)
C10 C12 C13 117.5(3)
C10 C12 H12 121.2
C13 C12 H12 121.2
C12 C13 C14 121.1(2)
C12 C13 C26 118.1(3)
C14 C13 C26 120.7(2)
C15 C14 C13 120.5(3)
C15 C14 C24 119.6(3)
C13 C14 C24 119.9(2)
C9 C15 C14 116.9(3)
C9 C15 C22 120.5(2)
C14 C15 C22 122.4(3)
C21 C16 C17 118.6(3)
C21 C16 C8 121.6(2)
C17 C16 C8 119.8(2)
C18 C17 C16 120.9(3)
C18 C17 H17 119.6
C16 C17 H17 119.6
C19 C18 C17 119.6(3)
C19 C18 H18 120.2
C17 C18 H18 120.2
C20 C19 C18 119.8(3)
C20 C19 H19 120.1
C18 C19 H19 120.1
C21 C20 C19 120.3(3)
C21 C20 H20 119.9
C19 C20 H20 119.9
C20 C21 C16 120.9(3)
C20 C21 H21 119.6
C16 C21 H21 119.6
C15 C22 C23 111.2(2)
C15 C22 H22A 109.4
C23 C22 H22A 109.4
C15 C22 H22B 109.4
C23 C22 H22B 109.4
H22A C22 H22B 108.0
C22 C23 H23A 109.5
C22 C23 H23B 109.5
H23A C23 H23B 109.5
C22 C23 H23C 109.5
H23A C23 H23C 109.5
H23B C23 H23C 109.5
C14 C24 C25 111.8(3)
C14 C24 H24A 109.3
C25 C24 H24A 109.3
C14 C24 H24B 109.3
C25 C24 H24B 109.3
H24A C24 H24B 107.9
C24 C25 H25A 109.5
C24 C25 H25B 109.5
H25A C25 H25B 109.5
C24 C25 H25C 109.5
H25A C25 H25C 109.5
H25B C25 H25C 109.5
O5 C26 C27 121.7(2)
O5 C26 C13 119.0(2)
C27 C26 C13 119.3(2)
C28 C27 C32 119.2(2)
C28 C27 C26 121.7(2)
C32 C27 C26 119.1(2)
C29 C28 C27 120.6(2)
C29 C28 H28 119.7
C27 C28 H28 119.7
C28 C29 C30 118.6(3)
C28 C29 H29 120.7
C30 C29 H29 120.7
C31 C30 C29 122.3(3)
C31 C30 Br1 119.4(2)
C29 C30 Br1 118.4(2)
C32 C31 C30 118.8(2)
C32 C31 H31 120.6
C30 C31 H31 120.6
C31 C32 C27 120.5(2)
C31 C32 H32 119.8
C27 C32 H32 119.8

loop_
_geom_bond_atom_site_label_1
_geom_bond_atom_site_label_2
_geom_bond_distance
Br1 C30 1.895(3)
S1 O1 1.421(2)
S1 O2 1.4221(19)
S1 N1 1.680(2)
S1 C1 1.749(3)
O3 C11 1.214(3)
O4 C8 1.396(3)
O4 H4 0.8400
O5 C26 1.218(3)
N1 C11 1.396(3)
N1 C8 1.520(4)
C1 C6 1.389(4)
C1 C2 1.391(4)
C2 C3 1.387(4)
C2 H2 0.9500
C3 C4 1.385(4)
C3 H3 0.9500
C4 C5 1.380(4)
C4 C7 1.509(5)
C5 C6 1.381(4)
C5 H5 0.9500
C6 H6 0.9500
C7 H7A 0.9800
C7 H7B 0.9800
C7 H7C 0.9800
C8 C16 1.524(4)
C8 C9 1.537(3)
C9 C10 1.380(4)
C9 C15 1.391(4)
C10 C12 1.382(3)
C10 C11 1.473(4)
C12 C13 1.384(4)
C12 H12 0.9500
C13 C14 1.408(4)
C13 C26 1.511(4)
C14 C15 1.404(4)
C14 C24 1.517(4)
C15 C22 1.507(4)
C16 C21 1.387(4)
C16 C17 1.389(4)
C17 C18 1.388(4)
C17 H17 0.9500
C18 C19 1.385(4)
C18 H18 0.9500
C19 C20 1.383(4)
C19 H19 0.9500
C20 C21 1.377(4)
C20 H20 0.9500
C21 H21 0.9500
C22 C23 1.531(4)
C22 H22A 0.9900
C22 H22B 0.9900
C23 H23A 0.9800
C23 H23B 0.9800
C23 H23C 0.9800
C24 C25 1.532(4)
C24 H24A 0.9900
C24 H24B 0.9900
C25 H25A 0.9800
C25 H25B 0.9800
C25 H25C 0.9800
C26 C27 1.477(4)
C27 C28 1.387(4)
C27 C32 1.403(3)
C28 C29 1.376(4)
C28 H28 0.9500
C29 C30 1.381(4)
C29 H29 0.9500
C30 C31 1.375(4)
C31 C32 1.370(4)
C31 H31 0.9500
C32 H32 0.9500
